data_4305560
loop_
_publ_author_name
'Brendan F. Abrahams'
'Berin A. Boughton'
'Haozhen Choy'
'Oliver Clarke'
'Martin J. Grannas'
'David J. Price'
'Richard Robson'

_publ_section_title
;
Trianionic Organoborate Triangles
;
_journal_name_full 'Inorganic Chemistry'
_journal_page_first 9797
_journal_page_last 9803
_journal_paper_doi 10.1021/ic800544j
_journal_volume 47
_journal_year 2008
_chemical_formula_sum 'C89 H128 B3 N3 O14'
_chemical_formula_weight 1496.37
_chemical_name_systematic
;
 ?
;
_space_group_IT_number 2
_symmetry_cell_setting triclinic
_symmetry_space_group_name_Hall '-P 1'
_symmetry_space_group_name_H-M 'P -1'
_atom_sites_solution_hydrogens geom
_atom_sites_solution_primary direct
_atom_sites_solution_secondary difmap
_audit_creation_method SHELXL-97
_cell_angle_alpha 112.696(5)
_cell_angle_beta 91.910(5)
_cell_angle_gamma 92.831(5)
_cell_formula_units_Z 2
_cell_length_a 14.6309(9)
_cell_length_b 17.7050(10)
_cell_length_c 18.1066(9)
_cell_measurement_reflns_used 7498
_cell_measurement_temperature 130(1)
_cell_measurement_theta_max 58.98
_cell_measurement_theta_min 2.95
_cell_volume 4314.9(4)
_computing_cell_refinement
;
CrysAlis RED, Oxford Diffraction Ltd.,
Version 1.171.32.5 (release 08-05-2007 CrysAlis171 .NET)
(compiled May  8 2007,13:10:02)
;
_computing_data_collection
;
CrysAlis CCD, Oxford Diffraction Ltd.,
Version 1.171.32.5 (release 08-05-2007 CrysAlis171 .NET)
(compiled May  8 2007,13:10:02)
;
_computing_data_reduction
;
CrysAlis RED, Oxford Diffraction Ltd.,
Version 1.171.32.5 (release 08-05-2007 CrysAlis171 .NET)
(compiled May  8 2007,13:10:02)
;
_computing_structure_refinement 'SHELXL-97 (Sheldrick, 1997)'
_computing_structure_solution 'SHELX-97 (Sheldrick, 1997)'
_diffrn_ambient_temperature 130(1)
_diffrn_detector_area_resol_mean 16.0711
_diffrn_measured_fraction_theta_full 0.936
_diffrn_measured_fraction_theta_max 0.936
_diffrn_measurement_device_type 'XCalibur - Oxford Diffraction'
_diffrn_radiation_monochromator graphite
_diffrn_radiation_source 'Enhance (Cu) X-ray Source'
_diffrn_radiation_type CuK\a
_diffrn_radiation_wavelength 1.54184
_diffrn_reflns_av_R_equivalents 0.0552
_diffrn_reflns_av_sigmaI/netI 0.0584
_diffrn_reflns_limit_h_max 15
_diffrn_reflns_limit_h_min -16
_diffrn_reflns_limit_k_max 19
_diffrn_reflns_limit_k_min -19
_diffrn_reflns_limit_l_max 20
_diffrn_reflns_limit_l_min -14
_diffrn_reflns_number 19783
_diffrn_reflns_theta_full 59.00
_diffrn_reflns_theta_max 59.00
_diffrn_reflns_theta_min 2.97
_exptl_absorpt_coefficient_mu 0.602
_exptl_absorpt_correction_T_max 1.0
_exptl_absorpt_correction_T_min 0.79489
_exptl_absorpt_correction_type multi-scan
_exptl_absorpt_process_details
; 
CrysAlis RED, Oxford Diffraction Ltd.,
 Version 1.171.32.5 (release 08-05-2007 CrysAlis171 .NET)
 (compiled May  8 2007,13:10:02)
 Empirical absorption correction using spherical harmonics,
 implemented in SCALE3 ABSPACK scaling algorithm.
;
_exptl_crystal_colour colourless
_exptl_crystal_density_diffrn 1.152
_exptl_crystal_density_method 'not measured'
_exptl_crystal_description 'irregular block'
_exptl_crystal_F_000 1620
_exptl_crystal_size_max 0.41
_exptl_crystal_size_mid 0.34
_exptl_crystal_size_min 0.27
_refine_diff_density_max 0.872
_refine_diff_density_min -0.466
_refine_diff_density_rms 0.117
_refine_ls_extinction_method none
_refine_ls_goodness_of_fit_ref 1.983
_refine_ls_hydrogen_treatment constr
_refine_ls_matrix_type full
_refine_ls_number_parameters 978
_refine_ls_number_reflns 11631
_refine_ls_number_restraints 0
_refine_ls_restrained_S_all 1.983
_refine_ls_R_factor_all 0.1677
_refine_ls_R_factor_gt 0.1462
_refine_ls_shift/su_max 0.000
_refine_ls_shift/su_mean 0.000
_refine_ls_structure_factor_coef Fsqd
_refine_ls_weighting_details 'calc w=1/[\s^2^(Fo^2^)+(0.2000P)^2^+0.0000P] where P=(Fo^2^+2Fc^2^)/3'
_refine_ls_weighting_scheme calc
_refine_ls_wR_factor_gt 0.4647
_refine_ls_wR_factor_ref 0.4777
_reflns_number_gt 8316
_reflns_number_total 11631
_reflns_threshold_expression >2sigma(I)
_cod_data_source_file ic800544j_si_002_3.cif
_cod_data_source_block hcz10j
_cod_depositor_comments
;
The following automatic conversions were performed:
'_symmetry_cell_setting' value 'Triclinic' changed to 'triclinic'
according to '/home/saulius/struct/CIF-dictionaries/cif_core.dic'
dictionary named 'cif_core.dic' version 2.4.1 from 2010-06-29.

Automatic conversion script
Id: cif_fix_enum 1527 2010-12-29 10:47:43Z saulius 
;
_cod_database_code 4305560

loop_
_symmetry_equiv_pos_as_xyz
'x, y, z'
'-x, -y, -z'

loop_
_atom_site_label
_atom_site_type_symbol
_atom_site_fract_x
_atom_site_fract_y
_atom_site_fract_z
_atom_site_U_iso_or_equiv
_atom_site_adp_type
_atom_site_occupancy
_atom_site_symmetry_multiplicity
_atom_site_calc_flag
_atom_site_refinement_flags
_atom_site_disorder_assembly
_atom_site_disorder_group
O13 O 0.6062(8) 0.4418(7) 0.0027(7) 0.103(3) Uiso 0.710(13) 1 d P A 1
O14 O 0.576(2) 0.3544(18) -0.0367(18) 0.103(3) Uiso 0.290(13) 1 d P A 2
O15 O 0.1016(15) -0.0002(13) 0.4166(13) 0.125(5) Uiso 0.492(13) 1 d P B 3
C89 C 0.0890(17) -0.0305(15) 0.3337(15) 0.090(5) Uiso 0.492(13) 1 d P B 3
O16 O 0.041(3) -0.062(3) 0.387(3) 0.125(5) Uiso 0.254(6) 1 d P B 4
C90 C -0.049(3) -0.101(3) 0.362(3) 0.090(5) Uiso 0.254(6) 1 d P B 4
O17 O -0.048(3) -0.086(3) 0.428(3) 0.125(5) Uiso 0.254(6) 1 d P B 5
C91 C -0.027(3) -0.165(3) 0.398(3) 0.090(5) Uiso 0.254(6) 1 d P B 5
B3 B 0.6432(7) 0.9772(5) 0.6199(6) 0.055(2) Uani 1 1 d . . .
O12 O 0.7765(4) 0.8965(3) 0.9943(3) 0.0504(13) Uani 1 1 d . . .
O1 O 0.7253(4) 1.0118(3) 1.1093(3) 0.0532(13) Uani 1 1 d . . .
O11 O 0.6712(4) 0.8703(3) 1.0788(3) 0.0504(13) Uani 1 1 d . . .
O2 O 0.8307(3) 0.9270(3) 1.1331(3) 0.0464(12) Uani 1 1 d . . .
O8 O 0.7267(4) 1.0366(3) 0.6439(3) 0.0581(14) Uani 1 1 d . . .
O3 O 0.8922(4) 1.3262(3) 1.0413(3) 0.0546(14) Uani 1 1 d . . .
O6 O 0.9150(4) 1.4340(3) 0.9899(3) 0.0570(14) Uani 1 1 d . . .
O9 O 0.6053(4) 0.9653(3) 0.6901(3) 0.0588(15) Uani 1 1 d . . .
O7 O 0.5772(4) 1.0163(3) 0.5843(3) 0.0580(14) Uani 1 1 d . . .
O4 O 0.8277(4) 1.4513(3) 1.1093(4) 0.0608(15) Uani 1 1 d . . .
O5 O 0.7690(4) 1.3665(3) 0.9720(3) 0.0579(14) Uani 1 1 d . . .
C63 C 0.6185(5) 0.7509(4) 0.8354(5) 0.0446(18) Uani 1 1 d . . .
N1 N 0.7611(5) 1.0951 0.9119(4) 0.0584(18) Uani 1 1 d . . .
O10 O 0.6649(4) 0.8949(3) 0.5642(3) 0.0585(14) Uani 1 1 d . . .
C47 C 0.6068(5) 0.7634(4) 0.7019(4) 0.0412(16) Uani 1 1 d . . .
C18 C 0.8460(5) 1.4133(5) 1.1602(5) 0.052(2) Uani 1 1 d . . .
C60 C 0.6431(5) 0.8266(4) 1.0006(5) 0.0454(18) Uani 1 1 d . . .
C41 C 0.7482(6) 1.1808(5) 0.6627(5) 0.054(2) Uani 1 1 d . . .
H41 H 0.8085 1.1882 0.6866 0.064 Uiso 1 1 calc R . .
C5 C 0.8830(5) 1.1756(4) 1.2487(4) 0.0454(18) Uani 1 1 d . . .
C62 C 0.6985(5) 0.8023(4) 0.8679(5) 0.0455(18) Uani 1 1 d . . .
H62 H 0.7438 0.8101 0.8346 0.055 Uiso 1 1 calc R . .
C26 C 0.7852(6) 1.3631(5) 0.7686(5) 0.055(2) Uani 1 1 d . . .
C46 C 0.6449(5) 0.7216(4) 0.6284(5) 0.0454(18) Uani 1 1 d . . .
C2 C 0.8594(5) 1.0069(4) 1.1748(4) 0.0447(17) Uani 1 1 d . . .
C45 C 0.6645(5) 0.7620(4) 0.5772(5) 0.0477(18) Uani 1 1 d . . .
XH47 H 0.6874 0.7331 0.5261 0.057 Uiso 1 1 calc R . .
C43 C 0.6125(5) 0.8841(4) 0.6762(4) 0.0454(18) Uani 1 1 d . . .
C22 C 0.7933(6) 1.3743(4) 0.9014(5) 0.053(2) Uani 1 1 d . . .
C11 C 0.9118(5) 1.2667(5) 1.2910(4) 0.0491(18) Uani 1 1 d . . .
C17 C 0.8268(6) 1.4380(5) 1.2401(5) 0.055(2) Uani 1 1 d . . .
XH19 H 0.7991 1.4880 1.2675 0.065 Uiso 1 1 calc R . .
C21 C 0.8924(5) 1.3144(4) 1.2388(5) 0.0468(18) Uani 1 1 d . . .
C39 C 0.6110(6) 1.0950(5) 0.6024(5) 0.0529(19) Uani 1 1 d . . .
C59 C 0.5670(5) 0.7753(4) 0.9687(5) 0.0472(18) Uani 1 1 d . . .
H58 H 0.5237 0.7653 1.0024 0.057 Uiso 1 1 calc R . .
C3 C 0.9359(5) 1.0400(5) 1.2240(5) 0.0475(18) Uani 1 1 d . . .
H3 H 0.9790 1.0060 1.2337 0.057 Uiso 1 1 calc R . .
C16 C 0.8503(5) 1.3858(4) 1.2791(5) 0.0479(18) Uani 1 1 d . . .
C58 C 0.5541(5) 0.7374(4) 0.8847(5) 0.0444(17) Uani 1 1 d . . .
C53 C 0.5904(5) 0.7081(4) 0.7484(4) 0.0401(16) Uani 1 1 d . . .
C6 C 0.8041(5) 1.1413(4) 1.1994(5) 0.0479(18) Uani 1 1 d . . .
H6 H 0.7591 1.1749 1.1920 0.058 Uiso 1 1 calc R . .
C44 C 0.6504(5) 0.8420(5) 0.6016(5) 0.0488(19) Uani 1 1 d . . .
C49 C 0.6580(5) 0.6328(4) 0.6160(5) 0.0466(18) Uani 1 1 d . . .
C1 C 0.7938(5) 1.0579(4) 1.1623(4) 0.0468(18) Uani 1 1 d . . .
C13 C 0.8352(6) 1.3963(5) 1.3652(5) 0.055(2) Uani 1 1 d . . .
C40 C 0.7002(5) 1.1071(5) 0.6381(5) 0.0504(19) Uani 1 1 d . . .
C37 C 0.6194(6) 1.2350(5) 0.6170(5) 0.0527(19) Uani 1 1 d . . .
C38 C 0.5693(6) 1.1577(5) 0.5895(5) 0.055(2) Uani 1 1 d . . .
H38 H 0.5100 1.1493 0.5636 0.066 Uiso 1 1 calc R . .
C12 C 0.8530(6) 1.3092(5) 1.3631(5) 0.057(2) Uani 1 1 d . . .
H12A H 0.8857 1.3140 1.4136 0.069 Uiso 1 1 calc R . .
H12B H 0.7941 1.2768 1.3570 0.069 Uiso 1 1 calc R . .
C48 C 0.5897(5) 0.8450(4) 0.7255(5) 0.0461(18) Uani 1 1 d . . .
XH44 H 0.5627 0.8733 0.7749 0.055 Uiso 1 1 calc R . .
C28 C 0.8987(6) 1.4111(5) 0.7010(6) 0.064(2) Uani 1 1 d . . .
C24 C 0.9202(6) 1.4315(5) 0.8531(5) 0.056(2) Uani 1 1 d . . .
XH23 H 0.9778 1.4616 0.8614 0.067 Uiso 1 1 calc R . .
C52 C 0.6477(5) 0.6353(4) 0.7024(4) 0.0439(17) Uani 1 1 d . . .
H51A H 0.6167 0.5833 0.6998 0.053 Uiso 1 1 calc R . .
H51B H 0.7089 0.6422 0.7302 0.053 Uiso 1 1 calc R . .
C61 C 0.7082(5) 0.8408(4) 0.9505(5) 0.0473(18) Uani 1 1 d . . .
C20 C 0.9124(5) 1.2890(4) 1.1576(5) 0.0474(18) Uani 1 1 d . . .
H16 H 0.9421 1.2401 1.1304 0.057 Uiso 1 1 calc R . .
C51 C 0.5832(6) 0.5751(4) 0.5563(5) 0.055(2) Uani 1 1 d . . .
H50A H 0.5934 0.5182 0.5479 0.082 Uiso 1 1 calc R . .
H50B H 0.5857 0.5817 0.5050 0.082 Uiso 1 1 calc R . .
H50C H 0.5229 0.5887 0.5778 0.082 Uiso 1 1 calc R . .
C25 C 0.8711(6) 1.4023(5) 0.7780(5) 0.055(2) Uani 1 1 d . . .
C4 C 0.9492(5) 1.1267(5) 1.2603(5) 0.0488(19) Uani 1 1 d . . .
C23 C 0.8817(5) 1.4149(4) 0.9138(5) 0.0504(19) Uani 1 1 d . . .
C7 C 1.0322(6) 1.1772(5) 1.3109(5) 0.056(2) Uani 1 1 d . . .
C55 C 0.4734(5) 0.6816(5) 0.8350(5) 0.0508(19) Uani 1 1 d . . .
C32 C 0.7452(6) 1.3340(5) 0.6832(5) 0.054(2) Uani 1 1 d . . .
C54 C 0.4878(5) 0.6846(5) 0.7510(5) 0.0474(18) Uani 1 1 d . . .
H53A H 0.4702 0.6304 0.7080 0.057 Uiso 1 1 calc R . .
H53B H 0.4496 0.7258 0.7431 0.057 Uiso 1 1 calc R . .
C14 C 0.9039(6) 1.4622(5) 1.4226(5) 0.063(2) Uani 1 1 d . . .
H22A H 0.8940 1.4681 1.4778 0.094 Uiso 1 1 calc R . .
H22B H 0.8954 1.5145 1.4174 0.094 Uiso 1 1 calc R . .
H22C H 0.9663 1.4462 1.4094 0.094 Uiso 1 1 calc R . .
C27 C 0.7454(6) 1.3475(5) 0.8308(5) 0.054(2) Uani 1 1 d . . .
H26 H 0.6868 1.3190 0.8233 0.065 Uiso 1 1 calc R . .
N3 N 0.8051(5) 0.6623(4) 0.0548(5) 0.069(2) Uani 1 1 d . . .
C70 C 0.7029(6) 1.0174(5) 0.8918(6) 0.062(2) Uani 1 1 d . . .
H70A H 0.7425 0.9746 0.8942 0.075 Uiso 1 1 calc R . .
H70B H 0.6778 0.9995 0.8357 0.075 Uiso 1 1 calc R . .
C42 C 0.7067(6) 1.2454(5) 0.6521(5) 0.0517(19) Uani 1 1 d . . .
C56 C 0.4795(6) 0.5940(5) 0.8296(6) 0.064(2) Uani 1 1 d . . .
H56A H 0.4267 0.5597 0.7970 0.095 Uiso 1 1 calc R . .
H56B H 0.4795 0.5937 0.8836 0.095 Uiso 1 1 calc R . .
H56C H 0.5362 0.5724 0.8048 0.095 Uiso 1 1 calc R . .
C19 C 0.8861(6) 1.3395(5) 1.1200(5) 0.053(2) Uani 1 1 d . . .
C15 C 0.7384(6) 1.4196(6) 1.3893(6) 0.067(2) Uani 1 1 d . . .
H63A H 0.7318 1.4257 1.4449 0.100 Uiso 1 1 calc R . .
H63B H 0.6939 1.3765 1.3540 0.100 Uiso 1 1 calc R . .
H63C H 0.7271 1.4716 1.3842 0.100 Uiso 1 1 calc R . .
B2 B 0.8527(7) 1.3948(5) 1.0293(6) 0.058(2) Uani 1 1 d . . .
C57 C 0.3810(6) 0.7115(6) 0.8671(6) 0.065(2) Uani 1 1 d . . .
H55A H 0.3316 0.6735 0.8329 0.098 Uiso 1 1 calc R . .
H55B H 0.3742 0.7663 0.8669 0.098 Uiso 1 1 calc R . .
H55C H 0.3779 0.7141 0.9219 0.098 Uiso 1 1 calc R . .
C33 C 0.6581(6) 1.3775(5) 0.6737(6) 0.061(2) Uani 1 1 d . . .
H32A H 0.6303 1.4026 0.7260 0.073 Uiso 1 1 calc R . .
H32B H 0.6750 1.4216 0.6547 0.073 Uiso 1 1 calc R . .
C9 C 1.1215(6) 1.1469(6) 1.2768(6) 0.069(2) Uani 1 1 d . . .
H11A H 1.1722 1.1817 1.3122 0.103 Uiso 1 1 calc R . .
H11B H 1.1247 1.1490 1.2236 0.103 Uiso 1 1 calc R . .
H11C H 1.1259 1.0902 1.2721 0.103 Uiso 1 1 calc R . .
C50 C 0.7518(6) 0.6065(5) 0.5863(5) 0.055(2) Uani 1 1 d . . .
H49A H 0.7568 0.5489 0.5782 0.083 Uiso 1 1 calc R . .
H49B H 0.7994 0.6407 0.6260 0.083 Uiso 1 1 calc R . .
H49C H 0.7596 0.6128 0.5354 0.083 Uiso 1 1 calc R . .
C10 C 1.0149(6) 1.2646(5) 1.3111(5) 0.057(2) Uani 1 1 d . . .
H8A H 1.0331 1.3077 1.3645 0.068 Uiso 1 1 calc R . .
H8B H 1.0518 1.2750 1.2708 0.068 Uiso 1 1 calc R . .
C29 C 0.8872(7) 1.4996(5) 0.7076(6) 0.070(3) Uani 1 1 d . . .
H29A H 0.8237 1.5132 0.7189 0.105 Uiso 1 1 calc R . .
H29B H 0.9021 1.5040 0.6571 0.105 Uiso 1 1 calc R . .
H29C H 0.9285 1.5377 0.7512 0.105 Uiso 1 1 calc R . .
C31 C 0.8293(7) 1.3496(6) 0.6383(6) 0.066(2) Uani 1 1 d . . .
H31A H 0.8579 1.2975 0.6094 0.079 Uiso 1 1 calc R . .
H31B H 0.8090 1.3722 0.5986 0.079 Uiso 1 1 calc R . .
C34 C 0.5890(6) 1.3136(5) 0.6126(6) 0.061(2) Uani 1 1 d . . .
C36 C 0.5966(8) 1.3111(6) 0.5272(6) 0.075(3) Uani 1 1 d . . .
H34A H 0.5874 1.2542 0.4885 0.113 Uiso 1 1 calc R . .
H34B H 0.6576 1.3337 0.5223 0.113 Uiso 1 1 calc R . .
H34C H 0.5499 1.3439 0.5164 0.113 Uiso 1 1 calc R . .
C30 C 0.9956(7) 1.3887(7) 0.6829(7) 0.077(3) Uani 1 1 d . . .
H28A H 1.0020 1.3323 0.6787 0.116 Uiso 1 1 calc R . .
H28B H 1.0377 1.4263 0.7262 0.116 Uiso 1 1 calc R . .
H28C H 1.0104 1.3928 0.6321 0.116 Uiso 1 1 calc R . .
C66 C 0.7018(8) 1.1675(5) 0.9240(6) 0.071(3) Uani 1 1 d . . .
H66A H 0.6628 1.1743 0.9695 0.085 Uiso 1 1 calc R . .
H66B H 0.7428 1.2180 0.9391 0.085 Uiso 1 1 calc R . .
C71 C 0.6224(7) 1.0222(6) 0.9461(6) 0.071(3) Uani 1 1 d . . .
H71A H 0.6116 0.9694 0.9512 0.106 Uiso 1 1 calc R . .
H71B H 0.5670 1.0348 0.9222 0.106 Uiso 1 1 calc R . .
H71C H 0.6373 1.0654 0.9992 0.106 Uiso 1 1 calc R . .
C8 C 1.0301(8) 1.1803(6) 1.3977(6) 0.074(3) Uani 1 1 d . . .
H10A H 0.9716 1.2000 1.4200 0.112 Uiso 1 1 calc R . .
H10B H 1.0806 1.2176 1.4310 0.112 Uiso 1 1 calc R . .
H10C H 1.0367 1.1252 1.3970 0.112 Uiso 1 1 calc R . .
B1 B 0.7507(6) 0.9262(5) 1.0797(5) 0.047(2) Uani 1 1 d . . .
C68 C 0.8177(8) 1.0833(5) 0.8417(6) 0.072(3) Uani 1 1 d . . .
H68A H 0.7762 1.0715 0.7938 0.087 Uiso 1 1 calc R . .
H68B H 0.8536 1.0347 0.8319 0.087 Uiso 1 1 calc R . .
C64 C 0.8188(8) 1.1162(6) 0.9884(6) 0.073(3) Uani 1 1 d . . .
H64A H 0.8466 1.1727 1.0043 0.088 Uiso 1 1 calc R . .
H64B H 0.7777 1.1164 1.0309 0.088 Uiso 1 1 calc R . .
C67 C 0.6415(9) 1.1600(6) 0.8530(7) 0.085(3) Uani 1 1 d . . .
H67A H 0.6160 1.1032 0.8262 0.128 Uiso 1 1 calc R . .
H67B H 0.6775 1.1752 0.8156 0.128 Uiso 1 1 calc R . .
H67C H 0.5915 1.1966 0.8707 0.128 Uiso 1 1 calc R . .
C84 C 0.8883(7) 0.6508(6) 0.1006(6) 0.073(3) Uani 1 1 d . . .
H85A H 0.9396 0.6364 0.0644 0.088 Uiso 1 1 calc R . .
H85B H 0.8741 0.6039 0.1162 0.088 Uiso 1 1 calc R . .
C86 C 0.7828(9) 0.5811(6) -0.0120(7) 0.090(3) Uani 1 1 d . . .
H87A H 0.7656 0.5404 0.0111 0.108 Uiso 1 1 calc R . .
H87B H 0.8385 0.5634 -0.0419 0.108 Uiso 1 1 calc R . .
C65 C 0.8941(7) 1.0610(6) 0.9864(6) 0.073(3) Uani 1 1 d . . .
H65A H 0.8683 1.0109 0.9908 0.109 Uiso 1 1 calc R . .
H65B H 0.9390 1.0894 1.0313 0.109 Uiso 1 1 calc R . .
H65C H 0.9244 1.0467 0.9357 0.109 Uiso 1 1 calc R . .
C85 C 0.9197(9) 0.7254(7) 0.1756(8) 0.098(4) Uani 1 1 d . . .
H86A H 0.9737 0.7131 0.2014 0.148 Uiso 1 1 calc R . .
H86B H 0.8703 0.7391 0.2128 0.148 Uiso 1 1 calc R . .
H86C H 0.9354 0.7720 0.1608 0.148 Uiso 1 1 calc R . .
C82 C 0.8238(7) 0.7283(6) 0.0242(7) 0.077(3) Uani 1 1 d . . .
H83A H 0.7659 0.7374 0.0000 0.093 Uiso 1 1 calc R . .
H83B H 0.8432 0.7797 0.0704 0.093 Uiso 1 1 calc R . .
C80 C 0.7242(7) 0.6898(7) 0.1093(7) 0.077(3) Uani 1 1 d . . .
H80A H 0.7403 0.7451 0.1511 0.092 Uiso 1 1 calc R . .
H80B H 0.6700 0.6935 0.0770 0.092 Uiso 1 1 calc R . .
C35 C 0.4893(7) 1.3291(6) 0.6351(7) 0.081(3) Uani 1 1 d . . .
H35A H 0.4538 1.2765 0.6205 0.121 Uiso 1 1 calc R . .
H35B H 0.4625 1.3602 0.6062 0.121 Uiso 1 1 calc R . .
H35C H 0.4879 1.3606 0.6929 0.121 Uiso 1 1 calc R . .
C69 C 0.8840(9) 1.1572(7) 0.8520(7) 0.091(3) Uani 1 1 d . . .
H69A H 0.9473 1.1427 0.8560 0.136 Uiso 1 1 calc R . .
H69B H 0.8714 1.2038 0.9009 0.136 Uiso 1 1 calc R . .
H69C H 0.8757 1.1722 0.8056 0.136 Uiso 1 1 calc R . .
C87 C 0.7052(9) 0.5804(7) -0.0712(7) 0.097(4) Uani 1 1 d . . .
H81A H 0.6956 0.5254 -0.1136 0.146 Uiso 1 1 calc R . .
H81B H 0.7216 0.6201 -0.0950 0.146 Uiso 1 1 calc R . .
H81C H 0.6488 0.5953 -0.0429 0.146 Uiso 1 1 calc R . .
C83 C 0.8947(8) 0.7118(9) -0.0360(9) 0.109(4) Uani 1 1 d . . .
H84A H 0.9030 0.7587 -0.0517 0.163 Uiso 1 1 calc R . .
H84B H 0.8751 0.6625 -0.0833 0.163 Uiso 1 1 calc R . .
H84C H 0.9528 0.7034 -0.0127 0.163 Uiso 1 1 calc R . .
C81 C 0.7001(10) 0.6301(9) 0.1495(9) 0.109(4) Uani 1 1 d . . .
H82A H 0.6484 0.6494 0.1834 0.163 Uiso 1 1 calc R . .
H82B H 0.7532 0.6273 0.1825 0.163 Uiso 1 1 calc R . .
H82C H 0.6833 0.5755 0.1082 0.163 Uiso 1 1 calc R . .
C88 C 0.5409(11) 0.4031(10) -0.0643(10) 0.118(4) Uiso 1 1 d . . .
N2 N 0.6856(7) 0.0040(7) 0.3561(6) 0.102(3) Uani 1 1 d . . .
C76 C 0.6218(8) 0.0764(8) 0.3791(7) 0.098(4) Uani 1 1 d . . .
H76A H 0.5575 0.0532 0.3705 0.118 Uiso 1 1 calc R . .
H76B H 0.6328 0.1098 0.4371 0.118 Uiso 1 1 calc R . .
C72 C 0.6689(8) -0.0485(8) 0.2679(7) 0.092(3) Uani 1 1 d . . .
H72A H 0.6759 -0.0129 0.2373 0.110 Uiso 1 1 calc R . .
H72B H 0.7167 -0.0886 0.2515 0.110 Uiso 1 1 calc R . .
C79 C 0.7132(16) -0.1206(11) 0.3877(10) 0.167(9) Uani 1 1 d . . .
H79A H 0.6965 -0.1460 0.4252 0.250 Uiso 1 1 calc R . .
H79B H 0.7798 -0.1090 0.3917 0.250 Uiso 1 1 calc R . .
H79C H 0.6939 -0.1581 0.3329 0.250 Uiso 1 1 calc R . .
C78 C 0.6657(13) -0.0406(10) 0.4083(9) 0.132(6) Uani 1 1 d . . .
H78A H 0.5986 -0.0531 0.4054 0.159 Uiso 1 1 calc R . .
H78B H 0.6842 -0.0041 0.4644 0.159 Uiso 1 1 calc R . .
C74 C 0.7833(8) 0.0397(9) 0.3690(7) 0.095(4) Uani 1 1 d . . .
H74A H 0.8245 -0.0057 0.3572 0.114 Uiso 1 1 calc R . .
H74B H 0.7939 0.0654 0.3299 0.114 Uiso 1 1 calc R . .
C75 C 0.8088(9) 0.1012(12) 0.4503(8) 0.133(6) Uani 1 1 d . . .
H75A H 0.8730 0.1212 0.4530 0.200 Uiso 1 1 calc R . .
H75B H 0.8009 0.0761 0.4895 0.200 Uiso 1 1 calc R . .
H75C H 0.7695 0.1473 0.4625 0.200 Uiso 1 1 calc R . .
C77 C 0.6313(9) 0.1326(9) 0.3351(8) 0.102(4) Uani 1 1 d . . .
H77A H 0.5878 0.1754 0.3546 0.154 Uiso 1 1 calc R . .
H77B H 0.6185 0.1010 0.2776 0.154 Uiso 1 1 calc R . .
H77C H 0.6939 0.1580 0.3445 0.154 Uiso 1 1 calc R . .
C73 C 0.5765(11) -0.0944(10) 0.2453(9) 0.134(6) Uani 1 1 d . . .
H73A H 0.5710 -0.1265 0.1874 0.201 Uiso 1 1 calc R . .
H73B H 0.5286 -0.0553 0.2601 0.201 Uiso 1 1 calc R . .
H73C H 0.5696 -0.1313 0.2738 0.201 Uiso 1 1 calc R . .

loop_
_atom_site_aniso_label
_atom_site_aniso_U_11
_atom_site_aniso_U_22
_atom_site_aniso_U_33
_atom_site_aniso_U_23
_atom_site_aniso_U_13
_atom_site_aniso_U_12
B3 0.068(6) 0.040(5) 0.059(6) 0.026(5) -0.002(5) -0.009(4)
O12 0.056(3) 0.042(3) 0.047(3) 0.013(2) -0.001(2) -0.010(2)
O1 0.058(3) 0.042(3) 0.055(3) 0.016(3) -0.010(3) -0.007(2)
O11 0.061(3) 0.042(3) 0.042(3) 0.011(2) 0.000(2) -0.009(2)
O2 0.050(3) 0.040(3) 0.046(3) 0.014(2) -0.001(2) 0.001(2)
O8 0.071(4) 0.048(3) 0.062(3) 0.029(3) -0.002(3) 0.006(3)
O3 0.074(4) 0.044(3) 0.044(3) 0.016(2) 0.002(3) 0.001(2)
O6 0.061(3) 0.052(3) 0.060(4) 0.027(3) -0.012(3) -0.015(2)
O9 0.087(4) 0.039(3) 0.053(3) 0.021(3) 0.013(3) 0.001(3)
O7 0.070(4) 0.049(3) 0.061(3) 0.029(3) 0.000(3) -0.010(3)
O4 0.074(4) 0.044(3) 0.062(4) 0.019(3) -0.008(3) 0.000(3)
O5 0.062(3) 0.050(3) 0.064(4) 0.027(3) -0.005(3) -0.007(2)
C63 0.048(4) 0.032(3) 0.054(5) 0.019(3) -0.007(4) 0.000(3)
N1 0.086(5) 0.041(3) 0.045(4) 0.014(3) 0.004(4) -0.002(3)
O10 0.080(4) 0.047(3) 0.049(3) 0.021(3) 0.010(3) -0.003(3)
C47 0.040(4) 0.044(4) 0.040(4) 0.018(3) 0.001(3) -0.003(3)
C18 0.050(4) 0.042(4) 0.059(5) 0.016(4) -0.006(4) -0.009(3)
C60 0.049(4) 0.037(4) 0.052(5) 0.020(4) -0.002(4) -0.003(3)
C41 0.049(4) 0.052(4) 0.065(5) 0.029(4) -0.004(4) -0.007(4)
C5 0.048(4) 0.047(4) 0.038(4) 0.014(3) 0.004(3) -0.007(3)
C62 0.049(4) 0.038(4) 0.051(5) 0.019(4) 0.007(3) -0.002(3)
C26 0.061(5) 0.042(4) 0.069(5) 0.031(4) -0.007(4) -0.002(4)
C46 0.044(4) 0.038(4) 0.046(5) 0.010(4) -0.004(3) -0.005(3)
C2 0.048(4) 0.044(4) 0.037(4) 0.010(3) 0.008(3) -0.004(3)
C45 0.047(4) 0.043(4) 0.045(4) 0.009(4) 0.002(3) 0.000(3)
C43 0.050(4) 0.040(4) 0.044(4) 0.014(4) 0.004(3) 0.006(3)
C22 0.065(5) 0.039(4) 0.056(5) 0.020(4) 0.004(4) 0.000(4)
C11 0.050(4) 0.053(4) 0.038(4) 0.012(4) -0.001(3) -0.006(3)
C17 0.056(5) 0.045(4) 0.051(5) 0.007(4) 0.001(4) -0.009(3)
C21 0.047(4) 0.042(4) 0.047(5) 0.014(4) -0.004(3) -0.009(3)
C39 0.060(5) 0.049(4) 0.052(5) 0.024(4) 0.004(4) -0.002(4)
C59 0.054(4) 0.040(4) 0.050(5) 0.021(4) 0.009(4) -0.002(3)
C3 0.045(4) 0.052(4) 0.049(4) 0.022(4) 0.004(4) 0.002(3)
C16 0.047(4) 0.036(4) 0.049(5) 0.007(4) -0.005(3) -0.010(3)
C58 0.045(4) 0.037(4) 0.047(5) 0.011(3) 0.003(3) -0.003(3)
C53 0.041(4) 0.033(3) 0.044(4) 0.014(3) -0.005(3) 0.002(3)
C6 0.049(4) 0.043(4) 0.052(5) 0.020(4) 0.002(4) 0.000(3)
C44 0.060(5) 0.044(4) 0.043(4) 0.019(4) -0.007(4) -0.008(3)
C49 0.051(4) 0.037(4) 0.048(4) 0.013(3) -0.003(3) -0.001(3)
C1 0.055(4) 0.041(4) 0.038(4) 0.009(3) 0.001(3) -0.006(3)
C13 0.056(5) 0.047(4) 0.048(5) 0.005(4) 0.000(4) -0.005(4)
C40 0.056(5) 0.054(5) 0.050(5) 0.028(4) 0.005(4) 0.003(4)
C37 0.057(5) 0.053(4) 0.051(5) 0.024(4) -0.004(4) 0.000(4)
C38 0.063(5) 0.055(5) 0.053(5) 0.028(4) -0.007(4) -0.005(4)
C12 0.052(5) 0.062(5) 0.055(5) 0.019(4) 0.010(4) -0.008(4)
C48 0.056(4) 0.039(4) 0.047(4) 0.022(4) 0.008(4) -0.002(3)
C28 0.066(6) 0.054(5) 0.079(6) 0.037(5) -0.002(5) -0.014(4)
C24 0.056(5) 0.041(4) 0.070(6) 0.023(4) -0.002(4) -0.012(3)
C52 0.043(4) 0.033(3) 0.050(4) 0.009(3) 0.002(3) 0.002(3)
C61 0.055(4) 0.034(4) 0.047(5) 0.011(3) -0.011(4) -0.001(3)
C20 0.048(4) 0.038(4) 0.054(5) 0.016(4) -0.002(4) -0.004(3)
C51 0.061(5) 0.038(4) 0.054(5) 0.009(4) -0.018(4) -0.011(3)
C25 0.061(5) 0.046(4) 0.069(6) 0.036(4) -0.003(4) -0.001(4)
C4 0.050(4) 0.050(4) 0.045(4) 0.018(4) 0.007(3) -0.010(3)
C23 0.052(4) 0.037(4) 0.061(5) 0.019(4) -0.003(4) -0.007(3)
C7 0.058(5) 0.055(5) 0.050(5) 0.017(4) -0.010(4) -0.004(4)
C55 0.044(4) 0.045(4) 0.062(5) 0.020(4) -0.005(4) -0.008(3)
C32 0.065(5) 0.043(4) 0.057(5) 0.025(4) -0.008(4) -0.007(4)
C54 0.045(4) 0.043(4) 0.054(5) 0.018(4) 0.001(3) 0.002(3)
C14 0.064(5) 0.055(5) 0.057(5) 0.011(4) 0.004(4) -0.012(4)
C27 0.056(5) 0.045(4) 0.067(6) 0.030(4) -0.010(4) -0.009(4)
N3 0.076(5) 0.054(4) 0.081(5) 0.029(4) 0.001(4) 0.010(4)
C70 0.075(6) 0.045(4) 0.063(6) 0.020(4) -0.006(5) -0.007(4)
C42 0.061(5) 0.045(4) 0.055(5) 0.026(4) 0.004(4) 0.002(4)
C56 0.067(5) 0.053(5) 0.069(6) 0.026(4) -0.007(4) -0.013(4)
C19 0.062(5) 0.041(4) 0.049(5) 0.013(4) -0.011(4) -0.011(4)
C15 0.058(5) 0.061(5) 0.066(6) 0.009(5) 0.004(4) -0.009(4)
B2 0.072(6) 0.040(5) 0.054(6) 0.013(5) -0.015(5) -0.007(4)
C57 0.043(4) 0.068(5) 0.075(6) 0.018(5) -0.001(4) -0.002(4)
C33 0.071(5) 0.050(4) 0.075(6) 0.039(4) -0.011(5) -0.001(4)
C9 0.052(5) 0.069(6) 0.082(7) 0.028(5) -0.007(5) -0.011(4)
C50 0.060(5) 0.043(4) 0.057(5) 0.013(4) -0.003(4) 0.009(4)
C10 0.054(5) 0.051(4) 0.059(5) 0.016(4) -0.003(4) -0.004(4)
C29 0.082(6) 0.052(5) 0.082(7) 0.034(5) 0.001(5) -0.010(4)
C31 0.082(6) 0.061(5) 0.066(6) 0.041(5) -0.004(5) -0.019(4)
C34 0.068(5) 0.048(4) 0.074(6) 0.033(4) -0.010(4) 0.002(4)
C36 0.096(7) 0.065(5) 0.075(6) 0.042(5) -0.019(5) -0.007(5)
C30 0.070(6) 0.081(6) 0.085(7) 0.039(6) -0.001(5) -0.015(5)
C66 0.108(8) 0.040(4) 0.062(6) 0.018(4) 0.005(5) 0.003(4)
C71 0.085(7) 0.055(5) 0.076(6) 0.031(5) -0.012(5) 0.001(4)
C8 0.088(7) 0.072(6) 0.063(6) 0.029(5) -0.009(5) -0.011(5)
B1 0.057(5) 0.047(5) 0.043(5) 0.023(4) 0.006(4) 0.002(4)
C68 0.109(8) 0.049(5) 0.063(6) 0.027(4) 0.000(5) 0.002(5)
C64 0.101(7) 0.063(5) 0.057(5) 0.028(5) -0.009(5) -0.017(5)
C67 0.113(8) 0.055(5) 0.091(8) 0.032(5) 0.001(7) 0.017(5)
C84 0.076(6) 0.070(6) 0.083(7) 0.039(6) 0.008(5) 0.012(5)
C86 0.122(9) 0.058(6) 0.075(7) 0.010(5) -0.010(7) 0.006(6)
C65 0.082(6) 0.069(6) 0.071(6) 0.035(5) -0.016(5) -0.017(5)
C85 0.106(9) 0.074(7) 0.110(9) 0.033(7) -0.021(7) -0.008(6)
C82 0.078(6) 0.068(6) 0.094(8) 0.039(6) 0.004(6) 0.017(5)
C80 0.070(6) 0.080(6) 0.083(7) 0.033(6) 0.010(5) 0.008(5)
C35 0.078(7) 0.065(6) 0.097(8) 0.030(6) -0.003(6) 0.012(5)
C69 0.121(9) 0.078(7) 0.076(7) 0.034(6) 0.012(6) -0.011(6)
C87 0.119(9) 0.073(7) 0.095(8) 0.028(6) -0.017(7) 0.018(6)
C83 0.069(7) 0.138(11) 0.157(13) 0.095(10) 0.023(8) 0.024(7)
C81 0.100(9) 0.123(10) 0.109(10) 0.054(9) 0.007(7) -0.011(8)
N2 0.095(7) 0.134(9) 0.074(6) 0.039(6) 0.027(5) -0.028(6)
C76 0.082(8) 0.104(9) 0.083(8) 0.011(7) 0.024(6) -0.023(7)
C72 0.089(8) 0.105(8) 0.073(7) 0.023(6) 0.029(6) -0.004(6)
C79 0.27(3) 0.145(14) 0.129(13) 0.089(12) 0.104(16) 0.043(15)
C78 0.173(15) 0.125(12) 0.104(10) 0.052(9) 0.050(10) -0.037(11)
C74 0.079(7) 0.139(11) 0.078(8) 0.054(8) 0.018(6) -0.002(7)
C75 0.078(8) 0.227(19) 0.091(10) 0.063(11) 0.013(7) -0.035(10)
C77 0.083(8) 0.131(10) 0.089(8) 0.040(8) 0.020(6) -0.010(7)
C73 0.117(11) 0.135(12) 0.094(10) -0.013(9) 0.032(8) -0.035(9)

loop_
_atom_type_symbol
_atom_type_description
_atom_type_scat_dispersion_real
_atom_type_scat_dispersion_imag
_atom_type_scat_source
C C 0.0181 0.0091 'International Tables Vol C Tables 4.2.6.8 and 6.1.1.4'
H H 0.0000 0.0000 'International Tables Vol C Tables 4.2.6.8 and 6.1.1.4'
B B 0.0090 0.0039 'International Tables Vol C Tables 4.2.6.8 and 6.1.1.4'
N N 0.0311 0.0180 'International Tables Vol C Tables 4.2.6.8 and 6.1.1.4'
O O 0.0492 0.0322 'International Tables Vol C Tables 4.2.6.8 and 6.1.1.4'

loop_
_geom_angle_atom_site_label_1
_geom_angle_atom_site_label_2
_geom_angle_atom_site_label_3
_geom_angle
_geom_angle_site_symmetry_1
_geom_angle_site_symmetry_3
_geom_angle_publ_flag
O10 B3 O7 113.4(7) . . ?
O10 B3 O9 105.5(6) . . ?
O7 B3 O9 110.9(7) . . ?
O10 B3 O8 111.6(8) . . ?
O7 B3 O8 104.0(6) . . ?
O9 B3 O8 111.7(7) . . ?
O10 B3 C32 138.9(5) . . ?
O9 B3 C32 113.3(5) . . ?
O7 B3 C53 131.7(5) . . ?
O8 B3 C53 121.8(5) . . ?
C32 B3 C53 149.0(2) . . ?
C61 O12 B1 106.2(6) . . ?
C61 O12 C65 137.6(5) . . ?
B1 O12 C65 103.0(4) . . ?
C1 O1 B1 106.9(6) . . ?
C1 O1 C71 133.6(4) . . ?
B1 O1 C71 102.3(5) . . ?
C60 O11 B1 107.2(6) . . ?
C2 O2 B1 106.9(6) . . ?
C40 O8 B3 106.4(6) . . ?
C19 O3 B2 107.1(6) . . ?
C23 O6 B2 108.7(6) . . ?
C43 O9 B3 106.1(6) . . ?
C39 O7 B3 107.4(6) . . ?
C18 O4 B2 106.1(6) . . ?
C22 O5 B2 106.8(6) . . ?
C22 O5 C66 107.0(4) . . ?
B2 O5 C66 112.9(5) . . ?
C58 C63 C62 121.2(7) . . ?
C58 C63 C53 112.6(6) . . ?
C62 C63 C53 126.2(7) . . ?
C70 N1 C68 106.6(6) . . ?
C70 N1 C64 111.7(6) . . ?
C68 N1 C64 112.4(8) . . ?
C70 N1 C66 110.9(7) . . ?
C68 N1 C66 108.3(6) . . ?
C64 N1 C66 106.9(6) . . ?
C44 O10 B3 107.8(6) . . ?
C48 C47 C46 120.6(6) . . ?
C48 C47 C53 127.5(7) . . ?
C46 C47 C53 111.9(6) . . ?
O4 C18 C17 128.1(7) . . ?
O4 C18 C19 110.5(7) . . ?
C17 C18 C19 121.3(8) . . ?
C59 C60 O11 129.8(7) . . ?
C59 C60 C61 120.9(7) . . ?
O11 C60 C61 109.4(6) . . ?
C40 C41 C42 118.3(7) . . ?
C6 C5 C4 121.5(7) . . ?
C6 C5 C11 126.7(7) . . ?
C4 C5 C11 111.8(6) . . ?
C61 C62 C63 116.9(7) . . ?
C25 C26 C27 122.1(8) . . ?
C25 C26 C32 112.1(7) . . ?
C27 C26 C32 125.6(7) . . ?
C47 C46 C45 120.3(7) . . ?
C47 C46 C49 110.9(6) . . ?
C45 C46 C49 128.8(7) . . ?
O2 C2 C3 129.8(7) . . ?
O2 C2 C1 109.4(6) . . ?
C3 C2 C1 120.8(7) . . ?
C44 C45 C46 118.8(7) . . ?
C48 C43 O9 127.5(7) . . ?
C48 C43 C44 121.4(7) . . ?
O9 C43 C44 111.1(6) . . ?
C27 C22 O5 128.1(7) . . ?
C27 C22 C23 122.8(8) . . ?
O5 C22 C23 109.1(7) . . ?
C21 C11 C5 112.4(6) . . ?
C21 C11 C10 113.8(6) . . ?
C5 C11 C10 101.7(6) . . ?
C21 C11 C12 101.6(7) . . ?
C5 C11 C12 111.7(6) . . ?
C10 C11 C12 116.1(7) . . ?
C5 C11 B2 102.9(4) . . ?
C10 C11 B2 111.5(5) . . ?
C12 C11 B2 111.7(5) . . ?
C21 C11 B1 101.6(4) . . ?
C10 C11 B1 110.4(5) . . ?
C12 C11 B1 112.2(4) . . ?
C18 C17 C16 117.0(8) . . ?
C16 C21 C20 122.6(7) . . ?
C16 C21 C11 112.6(7) . . ?
C20 C21 C11 124.8(7) . . ?
O7 C39 C38 128.5(8) . . ?
O7 C39 C40 110.2(7) . . ?
C38 C39 C40 121.2(7) . . ?
C60 C59 C58 118.3(7) . . ?
C2 C3 C4 118.0(7) . . ?
C21 C16 C17 120.6(8) . . ?
C21 C16 C13 111.0(7) . . ?
C17 C16 C13 128.4(7) . . ?
C63 C58 C59 120.8(7) . . ?
C63 C58 C55 110.7(6) . . ?
C59 C58 C55 128.4(7) . . ?
C63 C53 C47 112.2(6) . . ?
C63 C53 C52 114.5(6) . . ?
C47 C53 C52 101.2(6) . . ?
C63 C53 C54 101.9(6) . . ?
C47 C53 C54 113.0(6) . . ?
C52 C53 C54 114.6(6) . . ?
C47 C53 B1 101.6(4) . . ?
C52 C53 B1 114.6(4) . . ?
C54 C53 B1 110.8(4) . . ?
C63 C53 B3 103.3(4) . . ?
C52 C53 B3 110.2(4) . . ?
C54 C53 B3 111.6(4) . . ?
B1 C53 B3 93.10(15) . . ?
C1 C6 C5 117.8(7) . . ?
C45 C44 O10 130.3(7) . . ?
C45 C44 C43 120.5(7) . . ?
O10 C44 C43 109.2(6) . . ?
C50 C49 C46 112.3(6) . . ?
C50 C49 C51 109.4(6) . . ?
C46 C49 C51 110.4(6) . . ?
C50 C49 C52 111.2(6) . . ?
C46 C49 C52 101.6(6) . . ?
C51 C49 C52 111.7(6) . . ?
O1 C1 C6 127.9(7) . . ?
O1 C1 C2 110.4(6) . . ?
C6 C1 C2 121.6(7) . . ?
C16 C13 C15 112.4(7) . . ?
C16 C13 C14 110.1(7) . . ?
C15 C13 C14 108.9(7) . . ?
C16 C13 C12 102.0(6) . . ?
C15 C13 C12 111.5(7) . . ?
C14 C13 C12 111.8(7) . . ?
C41 C40 O8 127.9(7) . . ?
C41 C40 C39 121.6(7) . . ?
O8 C40 C39 110.5(7) . . ?
C42 C37 C38 120.9(7) . . ?
C42 C37 C34 111.6(7) . . ?
C38 C37 C34 127.4(7) . . ?
C39 C38 C37 116.7(7) . . ?
C11 C12 C13 107.7(7) . . ?
C43 C48 C47 118.3(7) . . ?
C30 C28 C25 111.5(8) . . ?
C30 C28 C31 111.5(8) . . ?
C25 C28 C31 101.9(6) . . ?
C30 C28 C29 110.3(7) . . ?
C25 C28 C29 109.9(8) . . ?
C31 C28 C29 111.5(8) . . ?
C23 C24 C25 117.6(7) . . ?
C53 C52 C49 108.2(6) . . ?
O12 C61 C62 126.9(7) . . ?
O12 C61 C60 111.2(6) . . ?
C62 C61 C60 121.9(7) . . ?
C19 C20 C21 115.8(7) . . ?
C26 C25 C24 120.1(8) . . ?
C26 C25 C28 111.6(7) . . ?
C24 C25 C28 128.2(7) . . ?
C5 C4 C3 120.2(7) . . ?
C5 C4 C7 112.3(7) . . ?
C3 C4 C7 127.5(7) . . ?
O6 C23 C24 129.4(7) . . ?
O6 C23 C22 110.5(7) . . ?
C24 C23 C22 120.1(8) . . ?
C9 C7 C4 113.5(7) . . ?
C9 C7 C8 109.5(8) . . ?
C4 C7 C8 110.5(7) . . ?
C9 C7 C10 112.5(7) . . ?
C4 C7 C10 101.0(6) . . ?
C8 C7 C10 109.6(7) . . ?
C58 C55 C56 111.6(6) . . ?
C58 C55 C57 112.9(7) . . ?
C56 C55 C57 108.6(7) . . ?
C58 C55 C54 101.3(6) . . ?
C56 C55 C54 109.7(7) . . ?
C57 C55 C54 112.6(7) . . ?
C26 C32 C42 111.9(6) . . ?
C26 C32 C33 114.0(7) . . ?
C42 C32 C33 100.6(6) . . ?
C26 C32 C31 101.9(7) . . ?
C42 C32 C31 114.6(7) . . ?
C33 C32 C31 114.4(7) . . ?
C26 C32 B3 99.9(4) . . ?
C33 C32 B3 110.0(4) . . ?
C31 C32 B3 115.5(5) . . ?
C42 C32 B2 101.1(4) . . ?
C33 C32 B2 113.4(5) . . ?
C31 C32 B2 111.6(5) . . ?
C53 C54 C55 107.4(6) . . ?
C22 C27 C26 117.1(7) . . ?
C86 N3 C82 111.5(8) . . ?
C86 N3 C84 105.5(7) . . ?
C82 N3 C84 111.6(7) . . ?
C86 N3 C80 111.6(8) . . ?
C82 N3 C80 105.4(7) . . ?
C84 N3 C80 111.3(8) . . ?
N1 C70 C71 115.7(7) . . ?
C37 C42 C41 121.2(7) . . ?
C37 C42 C32 112.5(7) . . ?
C41 C42 C32 126.0(7) . . ?
O3 C19 C20 127.2(7) . . ?
O3 C19 C18 110.2(7) . . ?
C20 C19 C18 122.6(8) . . ?
O3 B2 O6 112.4(8) . . ?
O3 B2 O4 105.9(7) . . ?
O6 B2 O4 113.5(6) . . ?
O3 B2 O5 111.3(6) . . ?
O6 B2 O5 103.4(7) . . ?
O4 B2 O5 110.4(8) . . ?
O6 B2 C11 133.1(5) . . ?
O5 B2 C11 121.1(5) . . ?
O3 B2 C32 115.1(5) . . ?
C11 B2 C32 150.11(19) . . ?
C34 C33 C32 108.9(7) . . ?
C11 C10 C7 108.3(6) . . ?
C28 C31 C32 108.1(7) . . ?
C37 C34 C36 110.4(8) . . ?
C37 C34 C35 112.7(7) . . ?
C36 C34 C35 107.7(8) . . ?
C37 C34 C33 101.1(6) . . ?
C36 C34 C33 112.6(7) . . ?
C35 C34 C33 112.4(8) . . ?
C67 C66 N1 115.4(7) . . ?
C67 C66 O5 95.0(5) . . ?
N1 C66 O5 128.7(6) . . ?
C70 C71 O1 102.7(6) . . ?
O1 B1 O11 110.7(7) . . ?
O1 B1 O2 104.8(6) . . ?
O11 B1 O2 114.8(6) . . ?
O1 B1 O12 111.8(6) . . ?
O11 B1 O12 104.6(6) . . ?
O2 B1 O12 110.4(6) . . ?
O1 B1 C53 115.3(4) . . ?
O11 B1 C11 137.7(5) . . ?
O12 B1 C11 114.8(4) . . ?
N1 C68 C69 114.3(8) . . ?
C65 C64 N1 116.6(8) . . ?
N3 C84 C85 114.6(8) . . ?
N3 C86 C87 114.6(9) . . ?
C64 C65 O12 101.7(6) . . ?
C83 C82 N3 115.3(9) . . ?
C81 C80 N3 111.7(9) . . ?
C78 N2 C74 112.0(12) . . ?
C78 N2 C72 113.4(11) . . ?
C74 N2 C72 107.4(8) . . ?
C78 N2 C76 107.1(10) . . ?
C74 N2 C76 107.8(10) . . ?
C72 N2 C76 108.9(10) . . ?
C77 C76 N2 117.0(10) . . ?
C73 C72 N2 114.5(9) . . ?
N2 C78 C79 114.8(12) . . ?
C75 C74 N2 115.2(10) . . ?

loop_
_geom_bond_atom_site_label_1
_geom_bond_atom_site_label_2
_geom_bond_distance
_geom_bond_site_symmetry_2
_geom_bond_publ_flag
O13 C88 1.439(19) . ?
O14 C88 1.27(3) . ?
O15 C89 1.39(3) . ?
O16 C90 1.44(6) . ?
O17 C91 1.35(6) . ?
B3 O10 1.475(12) . ?
B3 O7 1.482(12) . ?
B3 O9 1.486(11) . ?
B3 O8 1.508(11) . ?
O12 C61 1.359(9) . ?
O12 B1 1.497(10) . ?
O1 C1 1.357(9) . ?
O1 B1 1.472(10) . ?
O1 C71 3.345(11) . ?
O11 C60 1.364(9) . ?
O11 B1 1.485(10) . ?
O2 C2 1.356(9) . ?
O2 B1 1.489(11) . ?
O8 C40 1.365(9) . ?
O3 C19 1.358(10) . ?
O3 B2 1.457(11) . ?
O6 C23 1.353(10) . ?
O6 B2 1.477(12) . ?
O9 C43 1.371(9) . ?
O7 C39 1.364(9) . ?
O4 C18 1.361(10) . ?
O4 B2 1.479(12) . ?
O5 C22 1.394(10) . ?
O5 B2 1.510(11) . ?
C63 C58 1.393(11) . ?
C63 C62 1.407(10) . ?
C63 C53 1.493(10) . ?
N1 C70 1.492(9) . ?
N1 C68 1.492(13) . ?
N1 C64 1.503(12) . ?
N1 C66 1.534(10) . ?
O10 C44 1.362(9) . ?
C47 C48 1.378(10) . ?
C47 C46 1.400(11) . ?
C47 C53 1.533(10) . ?
C18 C17 1.383(12) . ?
C18 C19 1.397(12) . ?
C60 C59 1.361(11) . ?
C60 C61 1.415(11) . ?
C41 C40 1.354(11) . ?
C41 C42 1.396(11) . ?
C5 C6 1.392(11) . ?
C5 C4 1.394(11) . ?
C5 C11 1.525(11) . ?
C62 C61 1.384(11) . ?
C26 C25 1.379(12) . ?
C26 C27 1.397(12) . ?
C26 C32 1.515(12) . ?
C46 C45 1.401(11) . ?
C46 C49 1.523(10) . ?
C2 C3 1.363(11) . ?
C2 C1 1.421(11) . ?
C45 C44 1.341(11) . ?
C43 C48 1.365(10) . ?
C43 C44 1.416(11) . ?
C22 C27 1.337(12) . ?
C22 C23 1.415(11) . ?
C11 C21 1.520(11) . ?
C11 C10 1.545(12) . ?
C11 C12 1.546(12) . ?
C17 C16 1.412(12) . ?
C21 C16 1.381(11) . ?
C21 C20 1.408(11) . ?
C39 C38 1.384(12) . ?
C39 C40 1.406(12) . ?
C59 C58 1.407(11) . ?
C3 C4 1.418(11) . ?
C16 C13 1.521(12) . ?
C58 C55 1.519(10) . ?
C53 C52 1.545(10) . ?
C53 C54 1.545(10) . ?
C6 C1 1.365(11) . ?
C49 C50 1.519(12) . ?
C49 C51 1.539(10) . ?
C49 C52 1.561(11) . ?
C13 C15 1.526(13) . ?
C13 C14 1.526(11) . ?
C13 C12 1.562(12) . ?
C37 C42 1.379(12) . ?
C37 C38 1.418(11) . ?
C37 C34 1.513(11) . ?
C28 C30 1.504(14) . ?
C28 C25 1.527(13) . ?
C28 C31 1.538(13) . ?
C28 C29 1.541(12) . ?
C24 C23 1.374(12) . ?
C24 C25 1.410(12) . ?
C20 C19 1.377(11) . ?
C4 C7 1.516(11) . ?
C7 C9 1.497(13) . ?
C7 C8 1.553(13) . ?
C7 C10 1.580(12) . ?
C55 C56 1.523(11) . ?
C55 C57 1.527(12) . ?
C55 C54 1.562(11) . ?
C32 C42 1.518(11) . ?
C32 C33 1.559(12) . ?
C32 C31 1.567(13) . ?
N3 C86 1.490(13) . ?
N3 C82 1.492(12) . ?
N3 C84 1.516(13) . ?
N3 C80 1.542(13) . ?
C70 C71 1.545(14) . ?
C33 C34 1.541(12) . ?
C34 C36 1.536(14) . ?
C34 C35 1.537(14) . ?
C66 C67 1.492(15) . ?
C68 C69 1.538(14) . ?
C64 C65 1.501(15) . ?
C84 C85 1.520(16) . ?
C86 C87 1.530(16) . ?
C82 C83 1.487(17) . ?
C80 C81 1.530(16) . ?
N2 C78 1.474(17) . ?
N2 C74 1.507(15) . ?
N2 C72 1.511(15) . ?
N2 C76 1.556(18) . ?
C76 C77 1.498(18) . ?
C72 C73 1.501(18) . ?
C79 C78 1.53(2) . ?
C74 C75 1.477(19) . ?
